data_2207265
loop_
_publ_author_name
'Ji-Xin Yuan'
'Li Li'
'Xin-Yuan Song'
'Zhi-Min Jin'

_publ_section_title
;
 Dicyclohexylammonium 1-(2-hydroxy-1-naphthyl)-2-naphtholate
;
_journal_coeditor_code IS6129
_journal_issue 11
_journal_name_full 'Acta Crystallographica Section E'
_journal_page_first o3712
_journal_page_last o3714
_journal_paper_doi 10.1107/S1600536805032447
_journal_volume 61
_journal_year 2005
_chemical_formula_iupac 'C12 H24 N + , C20 H13 O2 -'
_chemical_formula_moiety 'C12 H24 N + , C20 H13 O2 -'
_chemical_formula_sum 'C32 H37 N O2'
_chemical_formula_weight 467.63
_chemical_name_systematic
;
Dicyclohexylammonium 1-(2-hydroxy-1-naphthyl)-2-naphtholate
;
_space_group_IT_number 14
_symmetry_cell_setting monoclinic
_symmetry_space_group_name_Hall '-P 2yn'
_symmetry_space_group_name_H-M 'P 1 21/n 1'
_atom_sites_solution_hydrogens geom
_atom_sites_solution_primary direct
_atom_sites_solution_secondary difmap
_audit_creation_method SHELXL97
_cell_angle_alpha 90.00
_cell_angle_beta 98.434(2)
_cell_angle_gamma 90.00
_cell_formula_units_Z 4
_cell_length_a 14.9935(11)
_cell_length_b 10.1824(7)
_cell_length_c 16.9848(12)
_cell_measurement_reflns_used 1087
_cell_measurement_temperature 273(2)
_cell_measurement_theta_max 19.86
_cell_measurement_theta_min 2.45
_cell_volume 2565.0(3)
_computing_cell_refinement 'SAINT (Bruker, 2000)'
_computing_data_collection 'SMART (Bruker, 2000)'
_computing_data_reduction SAINT
_computing_molecular_graphics 'SHELXTL (Bruker, 2000)'
_computing_publication_material SHELXTL
_computing_structure_refinement 'SHELXL97 (Sheldrick, 1997)'
_computing_structure_solution 'SHELXS97 (Sheldrick, 1997)'
_diffrn_ambient_temperature 273(2)
_diffrn_measured_fraction_theta_full 0.999
_diffrn_measured_fraction_theta_max 0.999
_diffrn_measurement_device_type 'Bruker SMART CCD area-detector'
_diffrn_measurement_method '\f and \w'
_diffrn_radiation_monochromator graphite
_diffrn_radiation_source 'fine-focus sealed tube'
_diffrn_radiation_type MoK\a
_diffrn_radiation_wavelength 0.71073
_diffrn_reflns_av_R_equivalents 0.0491
_diffrn_reflns_av_sigmaI/netI 0.0792
_diffrn_reflns_limit_h_max 17
_diffrn_reflns_limit_h_min -13
_diffrn_reflns_limit_k_max 11
_diffrn_reflns_limit_k_min -12
_diffrn_reflns_limit_l_max 15
_diffrn_reflns_limit_l_min -20
_diffrn_reflns_number 13165
_diffrn_reflns_theta_full 25.02
_diffrn_reflns_theta_max 25.02
_diffrn_reflns_theta_min 1.96
_diffrn_standards_number 0
_exptl_absorpt_coefficient_mu 0.074
_exptl_absorpt_correction_T_max 0.9912
_exptl_absorpt_correction_T_min 0.9859
_exptl_absorpt_correction_type multi-scan
_exptl_absorpt_process_details '(SADABS; Sheldrick, 1996)'
_exptl_crystal_colour colourless
_exptl_crystal_density_diffrn 1.211
_exptl_crystal_density_method 'not measured'
_exptl_crystal_description block
_exptl_crystal_F_000 1008
_exptl_crystal_size_max 0.33
_exptl_crystal_size_mid 0.16
_exptl_crystal_size_min 0.12
_refine_diff_density_max 0.159
_refine_diff_density_min -0.164
_refine_ls_extinction_method none
_refine_ls_goodness_of_fit_ref 1.211
_refine_ls_hydrogen_treatment constr
_refine_ls_matrix_type full
_refine_ls_number_parameters 317
_refine_ls_number_reflns 4528
_refine_ls_number_restraints 0
_refine_ls_restrained_S_all 1.211
_refine_ls_R_factor_all 0.1416
_refine_ls_R_factor_gt 0.0986
_refine_ls_shift/su_max 0.000
_refine_ls_shift/su_mean 0.000
_refine_ls_structure_factor_coef Fsqd
_refine_ls_weighting_details 'calc w = 1/[\s^2^(Fo^2^)+(0.0194P)^2^+1.412P] where P = (Fo^2^+2Fc^2^)/3'
_refine_ls_weighting_scheme calc
_refine_ls_wR_factor_gt 0.1595
_refine_ls_wR_factor_ref 0.1757
_reflns_number_gt 3102
_reflns_number_total 4533
_reflns_threshold_expression I>2\s(I)
_cod_data_source_file is6129.cif
_cod_data_source_block I
_cod_original_sg_symbol_H-M 'P 21/n'
_cod_database_code 2207265
_cod_database_fobs_code 2207265

loop_
_symmetry_equiv_pos_as_xyz
'x, y, z'
'-x+1/2, y+1/2, -z+1/2'
'-x, -y, -z'
'x-1/2, -y-1/2, z-1/2'

loop_
_atom_site_label
_atom_site_fract_x
_atom_site_fract_y
_atom_site_fract_z
_atom_site_U_iso_or_equiv
_atom_site_adp_type
_atom_site_calc_flag
_atom_site_refinement_flags
_atom_site_occupancy
_atom_site_type_symbol
O1 0.76780(17) 0.6325(3) 0.19335(14) 0.0651(8) Uani d . 1 O
H1 0.7250 0.5833 0.1958 0.098 Uiso calc R 1 H
O2 0.81392(17) 0.9484(3) 0.24963(14) 0.0791(9) Uani d . 1 O
C1 0.8162(2) 0.7931(3) 0.11060(18) 0.0415(8) Uani d . 1 C
C2 0.7531(2) 0.7023(3) 0.12408(19) 0.0461(9) Uani d . 1 C
C3 0.6750(2) 0.6805(4) 0.0688(2) 0.0547(10) Uani d . 1 C
H3 0.6314 0.6216 0.0807 0.066 Uiso calc R 1 H
C4 0.6629(2) 0.7454(4) -0.0018(2) 0.0559(10) Uani d . 1 C
H4 0.6111 0.7297 -0.0379 0.067 Uiso calc R 1 H
C5 0.7269(2) 0.8353(3) -0.02145(18) 0.0452(9) Uani d . 1 C
C6 0.7169(3) 0.9018(4) -0.0950(2) 0.0599(10) Uani d . 1 C
H6 0.6658 0.8865 -0.1320 0.072 Uiso calc R 1 H
C7 0.7800(3) 0.9876(4) -0.1129(2) 0.0660(11) Uani d . 1 C
H7 0.7723 1.0302 -0.1619 0.079 Uiso calc R 1 H
C8 0.8567(3) 1.0115(4) -0.0576(2) 0.0630(11) Uani d . 1 C
H8 0.9001 1.0700 -0.0701 0.076 Uiso calc R 1 H
C9 0.8686(2) 0.9505(3) 0.0143(2) 0.0511(9) Uani d . 1 C
H9 0.9199 0.9687 0.0504 0.061 Uiso calc R 1 H
C10 0.8049(2) 0.8601(3) 0.03546(18) 0.0427(8) Uani d . 1 C
C11 0.8979(2) 0.8192(3) 0.17056(18) 0.0412(8) Uani d . 1 C
C12 0.8912(2) 0.8980(3) 0.23612(19) 0.0485(9) Uani d . 1 C
C13 0.9716(3) 0.9235(4) 0.2898(2) 0.0591(10) Uani d . 1 C
H13 0.9687 0.9789 0.3329 0.071 Uiso calc R 1 H
C14 1.0524(3) 0.8699(4) 0.2805(2) 0.0604(11) Uani d . 1 C
H14 1.1033 0.8889 0.3170 0.072 Uiso calc R 1 H
C15 1.0596(2) 0.7858(4) 0.2159(2) 0.0518(9) Uani d . 1 C
C16 1.1423(3) 0.7238(4) 0.2055(3) 0.0708(12) Uani d . 1 C
H16 1.1934 0.7375 0.2428 0.085 Uiso calc R 1 H
C17 1.1476(3) 0.6447(5) 0.1418(3) 0.0803(14) Uani d . 1 C
H17 1.2018 0.6042 0.1358 0.096 Uiso calc R 1 H
C18 1.0720(3) 0.6248(4) 0.0860(3) 0.0738(12) Uani d . 1 C
H18 1.0764 0.5728 0.0417 0.089 Uiso calc R 1 H
C19 0.9917(3) 0.6796(3) 0.0946(2) 0.0571(10) Uani d . 1 C
H19 0.9418 0.6629 0.0565 0.068 Uiso calc R 1 H
C20 0.9816(2) 0.7618(3) 0.16012(19) 0.0436(8) Uani d . 1 C
N1 0.7940(2) 0.2545(4) 0.17422(17) 0.0796(11) Uani d . 1 N
H1A 0.7603 0.3083 0.1999 0.119 Uiso calc R 1 H
H1B 0.8002 0.1788 0.2018 0.119 Uiso calc R 1 H
C21 0.7410(2) 0.2250(4) 0.0941(2) 0.0592(10) Uani d . 1 C
H21 0.7759 0.1642 0.0659 0.071 Uiso calc R 1 H
C22 0.6548(3) 0.1581(4) 0.1076(2) 0.0729(12) Uani d . 1 C
H22A 0.6252 0.2108 0.1437 0.087 Uiso calc R 1 H
H22B 0.6691 0.0735 0.1326 0.087 Uiso calc R 1 H
C23 0.5902(3) 0.1377(4) 0.0306(2) 0.0764(13) Uani d . 1 C
H23A 0.6155 0.0738 -0.0023 0.092 Uiso calc R 1 H
H23B 0.5335 0.1034 0.0427 0.092 Uiso calc R 1 H
C24 0.5738(3) 0.2647(5) -0.0144(2) 0.0780(13) Uani d . 1 C
H24A 0.5433 0.3258 0.0164 0.094 Uiso calc R 1 H
H24B 0.5348 0.2487 -0.0644 0.094 Uiso calc R 1 H
C25 0.6611(3) 0.3247(5) -0.0310(2) 0.0801(13) Uani d . 1 C
H25A 0.6488 0.4074 -0.0588 0.096 Uiso calc R 1 H
H25B 0.6896 0.2664 -0.0650 0.096 Uiso calc R 1 H
C26 0.7245(3) 0.3480(4) 0.0459(2) 0.0651(11) Uani d . 1 C
H26A 0.7815 0.3813 0.0337 0.078 Uiso calc R 1 H
H26B 0.6988 0.4140 0.0771 0.078 Uiso calc R 1 H
C27 0.8859(2) 0.3151(4) 0.1788(2) 0.0573(10) Uani d . 1 C
H27 0.8799 0.3984 0.1495 0.069 Uiso calc R 1 H
C28 0.9204(3) 0.3445(5) 0.2654(2) 0.0780(13) Uani d . 1 C
H28A 0.9234 0.2638 0.2960 0.094 Uiso calc R 1 H
H28B 0.8791 0.4038 0.2864 0.094 Uiso calc R 1 H
C29 1.0134(3) 0.4066(4) 0.2734(2) 0.0755(13) Uani d . 1 C
H29A 1.0096 0.4905 0.2461 0.091 Uiso calc R 1 H
H29B 1.0356 0.4222 0.3292 0.091 Uiso calc R 1 H
C30 1.0776(3) 0.3192(5) 0.2388(3) 0.0884(15) Uani d . 1 C
H30A 1.0854 0.2383 0.2691 0.106 Uiso calc R 1 H
H30B 1.1359 0.3620 0.2426 0.106 Uiso calc R 1 H
C31 1.0438(3) 0.2875(4) 0.1524(3) 0.0793(13) Uani d . 1 C
H31A 1.0849 0.2262 0.1327 0.095 Uiso calc R 1 H
H31B 1.0428 0.3672 0.1210 0.095 Uiso calc R 1 H
C32 0.9496(3) 0.2283(4) 0.1420(2) 0.0660(11) Uani d . 1 C
H32A 0.9277 0.2171 0.0858 0.079 Uiso calc R 1 H
H32B 0.9519 0.1424 0.1670 0.079 Uiso calc R 1 H

loop_
_atom_site_aniso_label
_atom_site_aniso_U_11
_atom_site_aniso_U_22
_atom_site_aniso_U_33
_atom_site_aniso_U_12
_atom_site_aniso_U_13
_atom_site_aniso_U_23
O1 0.0703(19) 0.072(2) 0.0517(15) -0.0191(14) 0.0030(14) 0.0073(13)
O2 0.0625(18) 0.112(2) 0.0592(17) 0.0324(17) -0.0028(14) -0.0316(15)
C1 0.045(2) 0.037(2) 0.0415(19) 0.0087(16) 0.0022(16) -0.0053(15)
C2 0.054(2) 0.045(2) 0.040(2) 0.0013(18) 0.0083(17) -0.0026(16)
C3 0.043(2) 0.071(3) 0.050(2) -0.0105(19) 0.0051(18) -0.0101(19)
C4 0.043(2) 0.075(3) 0.047(2) -0.001(2) -0.0066(17) -0.013(2)
C5 0.044(2) 0.048(2) 0.041(2) 0.0046(17) -0.0006(17) -0.0080(16)
C6 0.063(3) 0.066(3) 0.046(2) 0.012(2) -0.0081(19) -0.0047(19)
C7 0.081(3) 0.067(3) 0.047(2) 0.008(2) -0.001(2) 0.013(2)
C8 0.076(3) 0.052(2) 0.059(2) -0.006(2) 0.005(2) 0.0101(19)
C9 0.059(2) 0.042(2) 0.049(2) 0.0024(18) -0.0031(18) -0.0002(17)
C10 0.049(2) 0.0331(19) 0.045(2) 0.0073(16) 0.0025(17) -0.0045(15)
C11 0.042(2) 0.0379(19) 0.0435(19) 0.0022(16) 0.0042(16) 0.0031(15)
C12 0.045(2) 0.052(2) 0.046(2) 0.0077(18) -0.0025(18) -0.0027(17)
C13 0.070(3) 0.059(3) 0.044(2) -0.005(2) -0.006(2) -0.0060(18)
C14 0.045(2) 0.070(3) 0.059(3) -0.012(2) -0.014(2) 0.014(2)
C15 0.043(2) 0.057(2) 0.055(2) 0.0014(18) 0.0058(18) 0.0227(19)
C16 0.049(3) 0.087(3) 0.076(3) 0.005(2) 0.009(2) 0.041(3)
C17 0.061(3) 0.090(4) 0.098(4) 0.028(3) 0.038(3) 0.042(3)
C18 0.077(3) 0.071(3) 0.079(3) 0.024(3) 0.031(3) 0.014(2)
C19 0.059(2) 0.052(2) 0.062(2) 0.011(2) 0.015(2) 0.0072(19)
C20 0.047(2) 0.039(2) 0.045(2) 0.0042(16) 0.0066(17) 0.0126(16)
N1 0.063(2) 0.121(3) 0.0499(19) -0.033(2) -0.0086(16) 0.0179(19)
C21 0.052(2) 0.076(3) 0.047(2) -0.009(2) -0.0045(18) -0.0014(19)
C22 0.062(3) 0.076(3) 0.076(3) -0.021(2) -0.005(2) 0.005(2)
C23 0.052(2) 0.088(3) 0.088(3) -0.018(2) 0.004(2) -0.032(3)
C24 0.058(3) 0.110(4) 0.062(3) 0.003(3) -0.006(2) -0.020(3)
C25 0.069(3) 0.110(4) 0.057(3) -0.004(3) -0.006(2) 0.005(2)
C26 0.061(3) 0.079(3) 0.054(2) -0.015(2) 0.004(2) 0.000(2)
C27 0.050(2) 0.073(3) 0.046(2) -0.017(2) 0.0009(18) 0.0069(19)
C28 0.066(3) 0.113(4) 0.052(2) -0.019(3) -0.002(2) -0.004(2)
C29 0.070(3) 0.091(3) 0.060(3) -0.021(3) -0.010(2) -0.001(2)
C30 0.057(3) 0.094(4) 0.107(4) -0.011(3) -0.015(3) 0.003(3)
C31 0.056(3) 0.076(3) 0.106(4) -0.004(2) 0.011(3) -0.013(3)
C32 0.069(3) 0.057(3) 0.069(3) -0.010(2) -0.001(2) 0.001(2)

loop_
_atom_type_symbol
_atom_type_description
_atom_type_scat_dispersion_real
_atom_type_scat_dispersion_imag
_atom_type_scat_source
C C 0.0033 0.0016 'International Tables Vol C Tables 4.2.6.8 and 6.1.1.4'
H H 0.0000 0.0000 'International Tables Vol C Tables 4.2.6.8 and 6.1.1.4'
N N 0.0061 0.0033 'International Tables Vol C Tables 4.2.6.8 and 6.1.1.4'
O O 0.0106 0.0060 'International Tables Vol C Tables 4.2.6.8 and 6.1.1.4'

loop_
_geom_angle_atom_site_label_1
_geom_angle_atom_site_label_2
_geom_angle_atom_site_label_3
_geom_angle
_geom_angle_publ_flag
C2 O1 H1 109.5 ?
C2 C1 C10 118.4(3) ?
C2 C1 C11 121.6(3) yes
C10 C1 C11 119.9(3) yes
O1 C2 C1 117.9(3) yes
O1 C2 C3 120.4(3) yes
C1 C2 C3 121.6(3) ?
C4 C3 C2 120.2(3) ?
C4 C3 H3 119.9 ?
C2 C3 H3 119.9 ?
C3 C4 C5 121.4(3) ?
C3 C4 H4 119.3 ?
C5 C4 H4 119.3 ?
C4 C5 C6 122.5(3) ?
C4 C5 C10 118.4(3) ?
C6 C5 C10 119.1(3) ?
C7 C6 C5 121.5(3) ?
C7 C6 H6 119.3 ?
C5 C6 H6 119.3 ?
C6 C7 C8 119.6(4) ?
C6 C7 H7 120.2 ?
C8 C7 H7 120.2 ?
C9 C8 C7 120.8(4) ?
C9 C8 H8 119.6 ?
C7 C8 H8 119.6 ?
C8 C9 C10 121.6(3) ?
C8 C9 H9 119.2 ?
C10 C9 H9 119.2 ?
C9 C10 C5 117.5(3) ?
C9 C10 C1 122.8(3) ?
C5 C10 C1 119.8(3) ?
C12 C11 C20 120.5(3) ?
C12 C11 C1 120.0(3) ?
C20 C11 C1 119.5(3) ?
O2 C12 C11 122.3(3) yes
O2 C12 C13 120.0(3) yes
C11 C12 C13 117.7(3) ?
C14 C13 C12 122.5(3) ?
C14 C13 H13 118.8 ?
C12 C13 H13 118.8 ?
C13 C14 C15 120.5(3) ?
C13 C14 H14 119.7 ?
C15 C14 H14 119.7 ?
C14 C15 C20 118.4(3) ?
C14 C15 C16 122.3(4) ?
C20 C15 C16 119.3(4) ?
C17 C16 C15 120.9(4) ?
C17 C16 H16 119.5 ?
C15 C16 H16 119.5 ?
C16 C17 C18 119.7(4) ?
C16 C17 H17 120.2 ?
C18 C17 H17 120.2 ?
C19 C18 C17 121.2(4) ?
C19 C18 H18 119.4 ?
C17 C18 H18 119.4 ?
C18 C19 C20 121.8(4) ?
C18 C19 H19 119.1 ?
C20 C19 H19 119.1 ?
C15 C20 C19 117.0(3) ?
C15 C20 C11 120.4(3) ?
C19 C20 C11 122.6(3) ?
C27 N1 C21 119.2(3) ?
C27 N1 H1A 107.5 ?
C21 N1 H1A 107.5 ?
C27 N1 H1B 107.5 ?
C21 N1 H1B 107.5 ?
H1A N1 H1B 107.0 ?
C26 C21 N1 110.6(3) ?
C26 C21 C22 112.6(3) ?
N1 C21 C22 107.7(3) yes
C26 C21 H21 108.6 ?
N1 C21 H21 108.6 ?
C22 C21 H21 108.6 ?
C21 C22 C23 112.4(3) ?
C21 C22 H22A 109.1 ?
C23 C22 H22A 109.1 ?
C21 C22 H22B 109.1 ?
C23 C22 H22B 109.1 ?
H22A C22 H22B 107.8 ?
C24 C23 C22 110.8(3) ?
C24 C23 H23A 109.5 ?
C22 C23 H23A 109.5 ?
C24 C23 H23B 109.5 ?
C22 C23 H23B 109.5 ?
H23A C23 H23B 108.1 ?
C23 C24 C25 111.1(4) ?
C23 C24 H24A 109.4 ?
C25 C24 H24A 109.4 ?
C23 C24 H24B 109.4 ?
C25 C24 H24B 109.4 ?
H24A C24 H24B 108.0 ?
C24 C25 C26 110.7(3) ?
C24 C25 H25A 109.5 ?
C26 C25 H25A 109.5 ?
C24 C25 H25B 109.5 ?
C26 C25 H25B 109.5 ?
H25A C25 H25B 108.1 ?
C21 C26 C25 111.9(3) ?
C21 C26 H26A 109.2 ?
C25 C26 H26A 109.2 ?
C21 C26 H26B 109.2 ?
C25 C26 H26B 109.2 ?
H26A C26 H26B 107.9 ?
N1 C27 C32 111.8(3) ?
N1 C27 C28 108.1(3) ?
C32 C27 C28 111.8(3) ?
N1 C27 H27 108.3 ?
C32 C27 H27 108.3 ?
C28 C27 H27 108.3 ?
C27 C28 C29 110.3(3) ?
C27 C28 H28A 109.6 ?
C29 C28 H28A 109.6 ?
C27 C28 H28B 109.6 ?
C29 C28 H28B 109.6 ?
H28A C28 H28B 108.1 ?
C30 C29 C28 110.7(4) ?
C30 C29 H29A 109.5 ?
C28 C29 H29A 109.5 ?
C30 C29 H29B 109.5 ?
C28 C29 H29B 109.5 ?
H29A C29 H29B 108.1 ?
C29 C30 C31 111.4(3) ?
C29 C30 H30A 109.4 ?
C31 C30 H30A 109.4 ?
C29 C30 H30B 109.4 ?
C31 C30 H30B 109.4 ?
H30A C30 H30B 108.0 ?
C30 C31 C32 111.7(4) ?
C30 C31 H31A 109.3 ?
C32 C31 H31A 109.3 ?
C30 C31 H31B 109.3 ?
C32 C31 H31B 109.3 ?
H31A C31 H31B 107.9 ?
C27 C32 C31 110.7(3) ?
C27 C32 H32A 109.5 ?
C31 C32 H32A 109.5 ?
C27 C32 H32B 109.5 ?
C31 C32 H32B 109.5 ?
H32A C32 H32B 108.1 ?

loop_
_geom_bond_atom_site_label_1
_geom_bond_atom_site_label_2
_geom_bond_distance
_geom_bond_publ_flag
O1 C2 1.364(4) yes
O1 H1 0.8200 ?
O2 C12 1.317(4) yes
C1 C2 1.366(4) yes
C1 C10 1.435(4) ?
C1 C11 1.497(4) yes
C2 C3 1.407(4) ?
C3 C4 1.358(5) ?
C3 H3 0.9300 ?
C4 C5 1.401(5) ?
C4 H4 0.9300 ?
C5 C6 1.409(5) ?
C5 C10 1.427(4) ?
C6 C7 1.356(5) ?
C6 H6 0.9300 ?
C7 C8 1.395(5) ?
C7 H7 0.9300 ?
C8 C9 1.358(5) ?
C8 H8 0.9300 ?
C9 C10 1.410(4) ?
C9 H9 0.9300 ?
C11 C12 1.388(4) ?
C11 C20 1.419(4) ?
C12 C13 1.426(4) yes
C13 C14 1.359(5) ?
C13 H13 0.9300 ?
C14 C15 1.409(5) ?
C14 H14 0.9300 ?
C15 C20 1.415(4) ?
C15 C16 1.425(5) ?
C16 C17 1.361(6) ?
C16 H16 0.9300 ?
C17 C18 1.381(6) ?
C17 H17 0.9300 ?
C18 C19 1.355(5) ?
C18 H18 0.9300 ?
C19 C20 1.419(5) ?
C19 H19 0.9300 ?
N1 C27 1.501(4) yes
N1 C21 1.503(4) yes
N1 H1A 0.9000 ?
N1 H1B 0.9000 ?
C21 C26 1.496(5) ?
C21 C22 1.508(5) yes
C21 H21 0.9800 ?
C22 C23 1.523(5) ?
C22 H22A 0.9700 ?
C22 H22B 0.9700 ?
C23 C24 1.504(6) ?
C23 H23A 0.9700 ?
C23 H23B 0.9700 ?
C24 C25 1.508(5) ?
C24 H24A 0.9700 ?
C24 H24B 0.9700 ?
C25 C26 1.517(4) ?
C25 H25A 0.9700 ?
C25 H25B 0.9700 ?
C26 H26A 0.9700 ?
C26 H26B 0.9700 ?
C27 C32 1.503(5) ?
C27 C28 1.516(5) ?
C27 H27 0.9800 ?
C28 C29 1.519(5) ?
C28 H28A 0.9700 ?
C28 H28B 0.9700 ?
C29 C30 1.493(6) ?
C29 H29A 0.9700 ?
C29 H29B 0.9700 ?
C30 C31 1.515(5) ?
C30 H30A 0.9700 ?
C30 H30B 0.9700 ?
C31 C32 1.522(5) ?
C31 H31A 0.9700 ?
C31 H31B 0.9700 ?
C32 H32A 0.9700 ?
C32 H32B 0.9700 ?

loop_
_geom_hbond_atom_site_label_D
_geom_hbond_atom_site_label_H
_geom_hbond_atom_site_label_A
_geom_hbond_site_symmetry_A
_geom_hbond_distance_DH
_geom_hbond_distance_HA
_geom_hbond_distance_DA
_geom_hbond_angle_DHA
_geom_hbond_publ_flag
O1 H1 O2 2_645 0.82 1.80 2.510(4) 144 yes
N1 H1A O2 2_645 0.90 2.07 2.967(4) 174 yes
N1 H1B O1 2_645 0.90 2.23 2.841(4) 125 yes
N1 H1B O2 1_545 0.90 2.48 3.366(5) 168 yes

loop_
_geom_torsion_atom_site_label_1
_geom_torsion_atom_site_label_2
_geom_torsion_atom_site_label_3
_geom_torsion_atom_site_label_4
_geom_torsion
_geom_torsion_publ_flag
C10 C1 C2 O1 175.4(3) ?
C11 C1 C2 O1 -1.9(5) ?
C10 C1 C2 C3 -4.7(5) ?
C11 C1 C2 C3 178.0(3) ?
O1 C2 C3 C4 -176.6(3) ?
C1 C2 C3 C4 3.5(5) ?
C2 C3 C4 C5 -0.3(6) ?
C3 C4 C5 C6 178.6(3) ?
C3 C4 C5 C10 -1.4(5) ?
C4 C5 C6 C7 -179.4(4) ?
C10 C5 C6 C7 0.6(5) ?
C5 C6 C7 C8 -0.3(6) ?
C6 C7 C8 C9 -0.3(6) ?
C7 C8 C9 C10 0.6(6) ?
C8 C9 C10 C5 -0.3(5) ?
C8 C9 C10 C1 179.3(3) ?
C4 C5 C10 C9 179.7(3) ?
C6 C5 C10 C9 -0.3(5) ?
C4 C5 C10 C1 0.1(5) ?
C6 C5 C10 C1 -179.9(3) ?
C2 C1 C10 C9 -176.7(3) ?
C11 C1 C10 C9 0.6(5) ?
C2 C1 C10 C5 2.9(5) ?
C11 C1 C10 C5 -179.8(3) ?
C2 C1 C11 C12 -79.2(4) yes
C10 C1 C11 C12 103.6(4) ?
C2 C1 C11 C20 100.2(4) ?
C10 C1 C11 C20 -77.0(4) yes
C20 C11 C12 O2 -177.0(3) ?
C1 C11 C12 O2 2.3(5) ?
C20 C11 C12 C13 2.8(5) ?
C1 C11 C12 C13 -177.8(3) ?
O2 C12 C13 C14 177.4(4) ?
C11 C12 C13 C14 -2.5(5) ?
C12 C13 C14 C15 0.2(6) ?
C13 C14 C15 C20 1.8(5) ?
C13 C14 C15 C16 -177.6(3) ?
C14 C15 C16 C17 -178.9(4) ?
C20 C15 C16 C17 1.7(6) ?
C15 C16 C17 C18 0.4(6) ?
C16 C17 C18 C19 -1.9(6) ?
C17 C18 C19 C20 1.2(6) ?
C14 C15 C20 C19 178.3(3) ?
C16 C15 C20 C19 -2.3(5) ?
C14 C15 C20 C11 -1.4(5) ?
C16 C15 C20 C11 178.0(3) ?
C18 C19 C20 C15 0.9(5) ?
C18 C19 C20 C11 -179.4(3) ?
C12 C11 C20 C15 -0.9(5) ?
C1 C11 C20 C15 179.7(3) ?
C12 C11 C20 C19 179.4(3) ?
C1 C11 C20 C19 0.0(5) ?
C27 N1 C21 C26 -59.9(5) ?
C27 N1 C21 C22 176.7(4) ?
C26 C21 C22 C23 51.1(5) ?
N1 C21 C22 C23 173.2(3) ?
C21 C22 C23 C24 -52.9(5) ?
C22 C23 C24 C25 56.4(5) ?
C23 C24 C25 C26 -57.7(5) ?
N1 C21 C26 C25 -172.7(3) ?
C22 C21 C26 C25 -52.2(5) ?
C24 C25 C26 C21 55.3(5) ?
C21 N1 C27 C32 -61.2(5) ?
C21 N1 C27 C28 175.4(4) ?
N1 C27 C28 C29 -179.8(4) ?
C32 C27 C28 C29 56.7(5) ?
C27 C28 C29 C30 -57.3(5) ?
C28 C29 C30 C31 56.9(5) ?
C29 C30 C31 C32 -55.3(5) ?
N1 C27 C32 C31 -176.2(3) ?
C28 C27 C32 C31 -54.8(4) ?
C30 C31 C32 C27 53.7(5) ?

loop_
_cod_related_entry_id
_cod_related_entry_database
_cod_related_entry_code
1 ChemSpider 30654885
